data_4081254
loop_
_publ_author_name
'Hoffmann, Florian'
'Wagler, J\"org'
'Roewer, Gerhard'

_publ_section_title
;
 Transition-Metal Complexes Containing Alkynylsilyl Functionalized
 \h6-Arene Ligands
;
_journal_issue 16
_journal_name_full Organometallics
_journal_page_first 4531
_journal_paper_doi 10.1021/om400378s
_journal_volume 32
_journal_year 2013
_chemical_formula_moiety 'C37 H37 Co Cr Si2'
_chemical_formula_sum 'C37 H37 Co Cr Si2'
_chemical_formula_weight 648.78
_chemical_melting_point 393
_chemical_name_common
;
cyclopentadienylcobalt[3,4-diphenyl-1,2-bis(phenyldimethylsilyl)-
cyclobutadiene]chromium
;
_chemical_name_systematic
; 
 2(eta5)-cyclopentadienyl-{mu-3,4-diphenyl-1,2-bis{dimethyl[phenyl-
1(eta6)]silyl}-cyclobutadiene-2(eta4)}-chromium(0)-cobalt(I)
;
_space_group_IT_number 9
_symmetry_cell_setting monoclinic
_symmetry_space_group_name_Hall 'C -2yc'
_symmetry_space_group_name_H-M 'C 1 c 1'
_atom_sites_solution_hydrogens geom
_atom_sites_solution_primary direct
_atom_sites_solution_secondary difmap
_audit_creation_method SHELXL-97
_cell_angle_alpha 90.00
_cell_angle_beta 103.4370(10)
_cell_angle_gamma 90.00
_cell_formula_units_Z 4
_cell_length_a 18.3347(7)
_cell_length_b 10.2468(3)
_cell_length_c 16.7982(6)
_cell_measurement_reflns_used 8929
_cell_measurement_temperature 93(2)
_cell_measurement_theta_max 30.53
_cell_measurement_theta_min 2.28
_cell_volume 3069.52(18)
_computing_cell_refinement 'Bruker SMART'
_computing_data_collection 'Bruker SMART'
_computing_data_reduction 'Bruker SAINT'
_computing_molecular_graphics 'ORTEP32 (Farugia)'
_computing_publication_material 'Ciftab (Sheldrick)'
_computing_structure_refinement 'SHELXL-97 (Sheldrick, 1997)'
_computing_structure_solution 'SHELXS-97 (Sheldrick, 1990)'
_diffrn_ambient_temperature 93(2)
_diffrn_measured_fraction_theta_full 0.996
_diffrn_measured_fraction_theta_max 0.996
_diffrn_measurement_device_type 'CCD area detector'
_diffrn_measurement_method 'phi and omega scans'
_diffrn_radiation_monochromator graphite
_diffrn_radiation_source 'fine-focus sealed tube'
_diffrn_radiation_type MoK\a
_diffrn_radiation_wavelength 0.71073
_diffrn_reflns_av_R_equivalents 0.0335
_diffrn_reflns_av_sigmaI/netI 0.0416
_diffrn_reflns_limit_h_max 26
_diffrn_reflns_limit_h_min -26
_diffrn_reflns_limit_k_max 14
_diffrn_reflns_limit_k_min -14
_diffrn_reflns_limit_l_max 23
_diffrn_reflns_limit_l_min -24
_diffrn_reflns_number 26781
_diffrn_reflns_theta_full 30.59
_diffrn_reflns_theta_max 30.59
_diffrn_reflns_theta_min 2.28
_exptl_absorpt_coefficient_mu 0.998
_exptl_absorpt_correction_T_max 0.9425
_exptl_absorpt_correction_T_min 0.8431
_exptl_absorpt_correction_type multi-scan
_exptl_absorpt_process_details SADABS
_exptl_crystal_colour brown
_exptl_crystal_density_diffrn 1.404
_exptl_crystal_density_method 'not measured'
_exptl_crystal_description plate
_exptl_crystal_F_000 1352
_exptl_crystal_size_max 0.38
_exptl_crystal_size_mid 0.15
_exptl_crystal_size_min 0.06
_refine_diff_density_max 0.321
_refine_diff_density_min -0.286
_refine_diff_density_rms 0.058
_refine_ls_abs_structure_details 'Flack H D (1983), Acta Cryst. A39, 876-881'
_refine_ls_abs_structure_Flack 0.00(7)
_refine_ls_extinction_method none
_refine_ls_goodness_of_fit_ref 1.023
_refine_ls_hydrogen_treatment constr
_refine_ls_matrix_type full
_refine_ls_number_parameters 371
_refine_ls_number_reflns 9234
_refine_ls_number_restraints 2
_refine_ls_restrained_S_all 1.023
_refine_ls_R_factor_all 0.0336
_refine_ls_R_factor_gt 0.0292
_refine_ls_shift/su_max 0.001
_refine_ls_shift/su_mean 0.000
_refine_ls_structure_factor_coef Fsqd
_refine_ls_weighting_details 'calc w=1/[\s^2^(Fo^2^)+(0.0287P)^2^+0.7932P] where P=(Fo^2^+2Fc^2^)/3'
_refine_ls_weighting_scheme calc
_refine_ls_wR_factor_gt 0.0615
_refine_ls_wR_factor_ref 0.0634
_reflns_number_gt 8576
_reflns_number_total 9234
_reflns_threshold_expression >2sigma(I)
_cod_data_source_file om400378s_si_002.cif
_cod_data_source_block fh28(compound13)
_cod_original_sg_symbol_Hall C-2yc
_cod_original_sg_symbol_H-M Cc
_cod_database_code 4081254

loop_
_symmetry_equiv_pos_as_xyz
'x, y, z'
'x, -y, z+1/2'
'x+1/2, y+1/2, z'
'x+1/2, -y+1/2, z+1/2'

loop_
_atom_site_label
_atom_site_type_symbol
_atom_site_fract_x
_atom_site_fract_y
_atom_site_fract_z
_atom_site_U_iso_or_equiv
_atom_site_adp_type
_atom_site_occupancy
_atom_site_symmetry_multiplicity
_atom_site_calc_flag
_atom_site_refinement_flags
Si1 Si 0.17064(3) 0.78111(5) 0.56185(3) 0.01113(10) Uani 1 1 d .
Co1 Co -0.010132(13) 0.68662(2) 0.550526(14) 0.01023(5) Uani 1 1 d .
Cr1 Cr 0.129854(16) 1.07274(3) 0.444653(17) 0.01036(6) Uani 1 1 d .
Si2 Si -0.02027(3) 1.02979(5) 0.55459(3) 0.01076(10) Uani 1 1 d .
C26 C 0.04172(11) 1.20407(17) 0.45223(11) 0.0145(4) Uani 1 1 d .
H26 H -0.0079 1.2112 0.4195 0.017 Uiso 1 1 calc R
C30 C 0.01427(10) 0.86574(17) 0.59754(11) 0.0114(3) Uani 1 1 d .
C6 C 0.15474(10) 0.86978(17) 0.46166(11) 0.0122(3) Uani 1 1 d .
C27 C 0.05609(10) 1.12110(17) 0.52241(11) 0.0119(3) Uani 1 1 d .
C32 C -0.06985(10) 0.76279(18) 0.69711(11) 0.0120(3) Uani 1 1 d .
C10 C 0.06013(10) 0.69715(17) 0.65933(11) 0.0115(3) Uani 1 1 d .
C7 C 0.25376(11) 0.8546(2) 0.63594(13) 0.0207(4) Uani 1 1 d .
H7A H 0.2881 0.8926 0.6055 0.031 Uiso 1 1 d R
H7B H 0.2799 0.7865 0.6727 0.031 Uiso 1 1 d R
H7C H 0.2365 0.9228 0.6681 0.031 Uiso 1 1 d R
C9 C 0.08348(10) 0.78636(16) 0.60144(11) 0.0103(3) Uani 1 1 d .
C5 C 0.21472(11) 0.93343(17) 0.43611(11) 0.0130(3) Uani 1 1 d .
H5 H 0.2646 0.9222 0.4673 0.016 Uiso 1 1 calc R
C4 C 0.20135(11) 1.01283(18) 0.36530(12) 0.0159(4) Uani 1 1 d .
H4 H 0.2422 1.0536 0.3492 0.019 Uiso 1 1 calc R
C19 C -0.11633(11) 0.63959(19) 0.48443(13) 0.0190(4) Uani 1 1 d .
H19 H -0.1612 0.6828 0.4884 0.023 Uiso 1 1 calc R
C1 C 0.08087(11) 0.88653(17) 0.41142(11) 0.0130(3) Uani 1 1 d .
H1 H 0.0400 0.8424 0.4254 0.016 Uiso 1 1 calc R
C33 C -0.06615(11) 0.67309(19) 0.76078(12) 0.0154(4) Uani 1 1 d .
H33 H -0.0217 0.6233 0.7792 0.019 Uiso 1 1 calc R
C24 C 0.17449(12) 1.26488(18) 0.47751(12) 0.0168(4) Uani 1 1 d .
H24 H 0.2139 1.3111 0.4619 0.020 Uiso 1 1 calc R
C29 C -0.04538(12) 1.13398(19) 0.63617(13) 0.0187(4) Uani 1 1 d .
H29A H -0.0828 1.0887 0.6593 0.028 Uiso 1 1 d R
H29B H -0.0661 1.2171 0.6123 0.028 Uiso 1 1 d R
H29C H -0.0004 1.1505 0.6795 0.028 Uiso 1 1 d R
C16 C 0.17058(11) 0.61791(19) 0.76199(12) 0.0163(4) Uani 1 1 d .
H16 H 0.1943 0.6988 0.7566 0.020 Uiso 1 1 calc R
C11 C 0.09911(11) 0.59285(17) 0.71325(11) 0.0134(3) Uani 1 1 d .
C12 C 0.06628(12) 0.47143(19) 0.72088(13) 0.0196(4) Uani 1 1 d .
H12 H 0.0186 0.4508 0.6869 0.023 Uiso 1 1 calc R
C23 C 0.19006(11) 1.18491(18) 0.54766(12) 0.0164(4) Uani 1 1 d .
H23 H 0.2400 1.1774 0.5795 0.020 Uiso 1 1 calc R
C15 C 0.20732(12) 0.5263(2) 0.81811(12) 0.0223(4) Uani 1 1 d .
H15 H 0.2562 0.5441 0.8503 0.027 Uiso 1 1 calc R
C18 C -0.07057(12) 0.6710(2) 0.42930(12) 0.0180(4) Uani 1 1 d .
H18 H -0.0798 0.7387 0.3896 0.022 Uiso 1 1 calc R
C31 C -0.00766(10) 0.77449(17) 0.65600(11) 0.0115(3) Uani 1 1 d .
C3 C 0.12740(11) 1.03158(18) 0.31849(11) 0.0158(4) Uani 1 1 d .
H3 H 0.1182 1.0871 0.2719 0.019 Uiso 1 1 calc R
C14 C 0.17246(14) 0.4086(2) 0.82708(13) 0.0251(5) Uani 1 1 d .
H14 H 0.1966 0.3473 0.8670 0.030 Uiso 1 1 calc R
C28 C -0.10381(11) 1.01834(19) 0.46645(12) 0.0178(4) Uani 1 1 d .
H28A H -0.0887 0.9809 0.4191 0.027 Uiso 1 1 d R
H28B H -0.1247 1.1057 0.4526 0.027 Uiso 1 1 d R
H28C H -0.1418 0.9624 0.4815 0.027 Uiso 1 1 d R
C2 C 0.06741(11) 0.96755(18) 0.34121(12) 0.0151(4) Uani 1 1 d .
H2 H 0.0177 0.9787 0.3094 0.018 Uiso 1 1 calc R
C21 C -0.01625(12) 0.49749(19) 0.50805(13) 0.0186(4) Uani 1 1 d .
H21 H 0.0173 0.4293 0.5305 0.022 Uiso 1 1 calc R
C22 C 0.13126(11) 1.11564(18) 0.57066(11) 0.0136(3) Uani 1 1 d .
H22 H 0.1421 1.0645 0.6192 0.016 Uiso 1 1 calc R
C17 C -0.00868(11) 0.58341(19) 0.44382(12) 0.0187(4) Uani 1 1 d .
H17 H 0.0307 0.5824 0.4157 0.022 Uiso 1 1 calc R
C34 C -0.12565(12) 0.6551(2) 0.79757(12) 0.0185(4) Uani 1 1 d .
H34 H -0.1221 0.5926 0.8400 0.022 Uiso 1 1 calc R
C25 C 0.10026(12) 1.27608(18) 0.43056(12) 0.0167(4) Uani 1 1 d .
H25 H 0.0894 1.3321 0.3842 0.020 Uiso 1 1 calc R
C8 C 0.19583(12) 0.60628(18) 0.55020(13) 0.0183(4) Uani 1 1 d .
H8A H 0.2419 0.6019 0.5302 0.027 Uiso 1 1 d R
H8B H 0.1550 0.5632 0.5109 0.027 Uiso 1 1 d R
H8C H 0.2037 0.5623 0.6033 0.027 Uiso 1 1 d R
C20 C -0.08262(11) 0.53159(19) 0.53254(13) 0.0193(4) Uani 1 1 d .
H20 H -0.1015 0.4895 0.5740 0.023 Uiso 1 1 calc R
C13 C 0.10314(14) 0.3808(2) 0.77812(14) 0.0263(5) Uani 1 1 d .
H13 H 0.0801 0.2992 0.7833 0.032 Uiso 1 1 calc R
C37 C -0.13574(11) 0.83743(18) 0.67293(12) 0.0145(4) Uani 1 1 d .
H37 H -0.1398 0.8998 0.6303 0.017 Uiso 1 1 calc R
C36 C -0.19478(11) 0.82112(19) 0.71056(12) 0.0167(4) Uani 1 1 d .
H36 H -0.2384 0.8735 0.6941 0.020 Uiso 1 1 calc R
C35 C -0.19093(11) 0.72908(19) 0.77218(12) 0.0180(4) Uani 1 1 d .
H35 H -0.2322 0.7166 0.7967 0.022 Uiso 1 1 calc R

loop_
_atom_site_aniso_label
_atom_site_aniso_U_11
_atom_site_aniso_U_22
_atom_site_aniso_U_33
_atom_site_aniso_U_23
_atom_site_aniso_U_13
_atom_site_aniso_U_12
Si1 0.0106(2) 0.0104(2) 0.0132(2) 0.00138(18) 0.00431(18) 0.00095(17)
Co1 0.01034(11) 0.00891(10) 0.01181(11) -0.00153(9) 0.00335(8) -0.00122(9)
Cr1 0.01248(13) 0.00801(12) 0.01116(13) 0.00028(10) 0.00393(10) 0.00008(10)
Si2 0.0114(2) 0.0095(2) 0.0117(2) 0.00106(19) 0.00316(18) 0.00217(18)
C26 0.0165(9) 0.0126(9) 0.0151(9) 0.0000(7) 0.0053(7) 0.0042(7)
C30 0.0108(8) 0.0122(8) 0.0118(8) -0.0013(7) 0.0038(7) -0.0016(6)
C6 0.0142(9) 0.0087(8) 0.0145(9) -0.0014(6) 0.0052(7) 0.0011(6)
C27 0.0151(9) 0.0087(8) 0.0128(8) -0.0004(7) 0.0054(7) 0.0019(6)
C32 0.0127(8) 0.0112(8) 0.0122(9) -0.0029(6) 0.0031(7) 0.0000(6)
C10 0.0114(8) 0.0097(8) 0.0129(8) -0.0010(6) 0.0020(7) 0.0007(6)
C7 0.0132(9) 0.0258(10) 0.0212(10) 0.0053(8) 0.0003(8) -0.0016(8)
C9 0.0112(8) 0.0085(8) 0.0109(8) -0.0018(6) 0.0017(6) -0.0013(6)
C5 0.0138(8) 0.0102(8) 0.0163(9) -0.0015(7) 0.0061(7) 0.0021(6)
C4 0.0202(9) 0.0128(9) 0.0175(9) -0.0002(7) 0.0103(8) 0.0003(7)
C19 0.0133(9) 0.0213(10) 0.0209(10) -0.0052(8) 0.0007(8) -0.0061(7)
C1 0.0152(9) 0.0104(8) 0.0136(9) -0.0047(7) 0.0038(7) -0.0020(7)
C33 0.0137(9) 0.0174(9) 0.0160(9) 0.0025(7) 0.0051(7) 0.0031(7)
C24 0.0217(10) 0.0097(8) 0.0218(10) -0.0041(7) 0.0106(8) -0.0042(7)
C29 0.0250(11) 0.0126(9) 0.0209(10) -0.0016(7) 0.0103(8) 0.0037(7)
C16 0.0175(9) 0.0180(9) 0.0149(9) 0.0009(7) 0.0066(7) 0.0051(7)
C11 0.0164(9) 0.0125(8) 0.0131(8) -0.0002(6) 0.0071(7) 0.0034(7)
C12 0.0267(11) 0.0129(9) 0.0210(10) 0.0047(7) 0.0094(8) 0.0009(8)
C23 0.0167(9) 0.0153(9) 0.0168(9) -0.0054(7) 0.0026(7) -0.0038(7)
C15 0.0241(11) 0.0300(12) 0.0129(9) 0.0009(8) 0.0047(8) 0.0151(9)
C18 0.0196(10) 0.0182(10) 0.0140(9) -0.0034(7) -0.0009(8) -0.0057(7)
C31 0.0127(8) 0.0098(8) 0.0120(8) 0.0001(6) 0.0030(7) -0.0009(6)
C3 0.0224(10) 0.0143(9) 0.0114(9) 0.0002(7) 0.0053(7) 0.0003(7)
C14 0.0408(13) 0.0214(11) 0.0166(10) 0.0074(8) 0.0136(9) 0.0196(9)
C28 0.0152(9) 0.0183(9) 0.0188(10) 0.0044(7) 0.0018(8) 0.0024(7)
C2 0.0187(9) 0.0129(9) 0.0129(9) -0.0025(7) 0.0020(7) 0.0006(7)
C21 0.0219(10) 0.0108(9) 0.0235(10) -0.0045(7) 0.0058(8) -0.0027(7)
C22 0.0174(9) 0.0120(8) 0.0113(8) -0.0038(7) 0.0034(7) -0.0015(7)
C17 0.0193(10) 0.0213(10) 0.0159(9) -0.0100(8) 0.0047(8) -0.0054(8)
C34 0.0199(10) 0.0197(10) 0.0180(10) 0.0053(7) 0.0085(8) 0.0010(8)
C25 0.0251(10) 0.0072(8) 0.0201(10) 0.0021(7) 0.0099(8) 0.0023(7)
C8 0.0231(10) 0.0144(9) 0.0194(10) 0.0038(7) 0.0089(8) 0.0072(7)
C20 0.0199(10) 0.0172(9) 0.0218(10) -0.0051(8) 0.0071(8) -0.0113(8)
C13 0.0446(14) 0.0129(9) 0.0263(11) 0.0078(8) 0.0183(11) 0.0073(9)
C37 0.0150(9) 0.0157(9) 0.0137(9) 0.0017(7) 0.0050(7) 0.0013(7)
C36 0.0139(9) 0.0174(9) 0.0198(10) 0.0003(7) 0.0058(7) 0.0035(7)
C35 0.0180(9) 0.0186(9) 0.0211(10) -0.0003(8) 0.0122(8) -0.0012(7)

loop_
_atom_type_symbol
_atom_type_description
_atom_type_scat_dispersion_real
_atom_type_scat_dispersion_imag
_atom_type_scat_source
C C 0.0033 0.0016 'International Tables Vol C Tables 4.2.6.8 and 6.1.1.4'
H H 0.0000 0.0000 'International Tables Vol C Tables 4.2.6.8 and 6.1.1.4'
Si Si 0.0817 0.0704 'International Tables Vol C Tables 4.2.6.8 and 6.1.1.4'
Cr Cr 0.3209 0.6236 'International Tables Vol C Tables 4.2.6.8 and 6.1.1.4'
Co Co 0.3494 0.9721 'International Tables Vol C Tables 4.2.6.8 and 6.1.1.4'

loop_
_geom_angle_atom_site_label_1
_geom_angle_atom_site_label_2
_geom_angle_atom_site_label_3
_geom_angle
C9 Si1 C8 108.48(9)
C9 Si1 C6 109.76(8)
C8 Si1 C6 111.14(9)
C9 Si1 C7 112.35(9)
C8 Si1 C7 105.66(10)
C6 Si1 C7 109.40(9)
C31 Co1 C10 43.43(7)
C31 Co1 C30 43.52(7)
C10 Co1 C30 63.20(7)
C31 Co1 C9 63.12(7)
C10 Co1 C9 43.21(7)
C30 Co1 C9 43.72(7)
C31 Co1 C20 111.35(8)
C10 Co1 C20 116.06(8)
C30 Co1 C20 147.67(8)
C9 Co1 C20 156.62(8)
C31 Co1 C21 136.61(8)
C10 Co1 C21 110.04(8)
C30 Co1 C21 170.47(8)
C9 Co1 C21 126.76(8)
C20 Co1 C21 40.33(8)
C31 Co1 C19 114.26(8)
C10 Co1 C19 147.20(8)
C30 Co1 C19 121.46(8)
C9 Co1 C19 162.59(7)
C20 Co1 C19 40.54(8)
C21 Co1 C19 67.96(8)
C31 Co1 C18 143.67(8)
C10 Co1 C18 171.78(8)
C30 Co1 C18 118.28(8)
C9 Co1 C18 131.44(8)
C20 Co1 C18 67.48(8)
C21 Co1 C18 67.39(8)
C19 Co1 C18 40.13(8)
C31 Co1 C17 176.08(8)
C10 Co1 C17 133.26(8)
C30 Co1 C17 139.05(8)
C9 Co1 C17 116.31(8)
C20 Co1 C17 67.51(8)
C21 Co1 C17 40.17(8)
C19 Co1 C17 67.54(8)
C18 Co1 C17 39.86(8)
C1 Cr1 C26 107.61(7)
C1 Cr1 C6 39.21(7)
C26 Cr1 C6 138.55(7)
C1 Cr1 C2 38.79(7)
C26 Cr1 C2 95.55(7)
C6 Cr1 C2 71.02(7)
C1 Cr1 C5 69.72(7)
C26 Cr1 C5 177.32(7)
C6 Cr1 C5 39.01(7)
C2 Cr1 C5 82.51(7)
C1 Cr1 C27 94.56(7)
C26 Cr1 C27 39.02(7)
C6 Cr1 C27 106.80(7)
C2 Cr1 C27 108.49(7)
C5 Cr1 C27 139.97(7)
C1 Cr1 C3 69.80(7)
C26 Cr1 C3 109.90(7)
C6 Cr1 C3 84.01(7)
C2 Cr1 C3 38.32(7)
C5 Cr1 C3 69.66(7)
C27 Cr1 C3 140.66(7)
C1 Cr1 C25 139.39(8)
C26 Cr1 C25 38.68(7)
C6 Cr1 C25 177.14(7)
C2 Cr1 C25 108.97(8)
C5 Cr1 C25 143.78(7)
C27 Cr1 C25 70.42(7)
C3 Cr1 C25 97.72(7)
C1 Cr1 C24 177.44(8)
C26 Cr1 C24 69.85(8)
C6 Cr1 C24 143.09(8)
C2 Cr1 C24 140.28(8)
C5 Cr1 C24 112.82(7)
C27 Cr1 C24 83.60(7)
C3 Cr1 C24 110.57(7)
C25 Cr1 C24 38.23(8)
C1 Cr1 C23 142.67(8)
C26 Cr1 C23 82.49(7)
C6 Cr1 C23 111.01(7)
C2 Cr1 C23 177.87(8)
C5 Cr1 C23 99.48(7)
C27 Cr1 C23 70.47(7)
C3 Cr1 C23 141.72(8)
C25 Cr1 C23 68.96(8)
C24 Cr1 C23 38.16(7)
C1 Cr1 C22 110.40(7)
C26 Cr1 C22 69.43(7)
C6 Cr1 C22 96.54(7)
C2 Cr1 C22 141.53(8)
C5 Cr1 C22 111.02(7)
C27 Cr1 C22 38.79(7)
C3 Cr1 C22 179.33(8)
C25 Cr1 C22 81.71(7)
C24 Cr1 C22 69.20(7)
C23 Cr1 C22 38.38(7)
C1 Cr1 C4 82.14(7)
C26 Cr1 C4 142.44(7)
C6 Cr1 C4 70.41(7)
C2 Cr1 C4 69.08(8)
C5 Cr1 C4 38.37(7)
C27 Cr1 C4 176.68(7)
C3 Cr1 C4 38.24(8)
C25 Cr1 C4 112.34(7)
C24 Cr1 C4 99.71(7)
C23 Cr1 C4 112.04(8)
C22 Cr1 C4 142.34(8)
C27 Si2 C28 109.51(9)
C27 Si2 C29 104.73(9)
C28 Si2 C29 108.60(10)
C27 Si2 C30 110.56(8)
C28 Si2 C30 112.86(9)
C29 Si2 C30 110.26(9)
C25 C26 C27 121.09(18)
C25 C26 Cr1 71.53(11)
C27 C26 Cr1 71.09(10)
C25 C26 H26 119.5
C27 C26 H26 119.5
Cr1 C26 H26 130.7
C31 C30 C9 89.19(14)
C31 C30 Si2 134.53(14)
C9 C30 Si2 135.21(13)
C31 C30 Co1 67.21(10)
C9 C30 Co1 68.24(9)
Si2 C30 Co1 129.96(10)
C5 C6 C1 117.25(17)
C5 C6 Si1 121.42(14)
C1 C6 Si1 121.08(14)
C5 C6 Cr1 70.75(10)
C1 C6 Cr1 70.14(10)
Si1 C6 Cr1 125.18(9)
C26 C27 C22 117.42(16)
C26 C27 Si2 122.08(14)
C22 C27 Si2 120.41(13)
C26 C27 Cr1 69.89(10)
C22 C27 Cr1 71.02(10)
Si2 C27 Cr1 133.03(9)
C33 C32 C37 117.59(17)
C33 C32 C31 120.52(16)
C37 C32 C31 121.86(17)
C31 C10 C9 90.76(14)
C31 C10 C11 134.58(17)
C9 C10 C11 133.14(17)
C31 C10 Co1 68.26(10)
C9 C10 Co1 69.51(10)
C11 C10 Co1 130.28(13)
Si1 C7 H7A 109.5
Si1 C7 H7B 109.5
H7A C7 H7B 109.5
Si1 C7 H7C 109.5
H7A C7 H7C 109.5
H7B C7 H7C 109.5
C10 C9 C30 89.58(14)
C10 C9 Si1 128.49(13)
C30 C9 Si1 141.89(13)
C10 C9 Co1 67.29(10)
C30 C9 Co1 68.04(10)
Si1 C9 Co1 123.38(9)
C4 C5 C6 121.36(18)
C4 C5 Cr1 71.72(11)
C6 C5 Cr1 70.24(10)
C4 C5 H5 119.3
C6 C5 H5 119.3
Cr1 C5 H5 131.7
C3 C4 C5 120.15(17)
C3 C4 Cr1 70.37(11)
C5 C4 Cr1 69.92(10)
C3 C4 H4 119.9
C5 C4 H4 119.9
Cr1 C4 H4 132.9
C18 C19 C20 107.53(18)
C18 C19 Co1 70.85(11)
C20 C19 Co1 69.21(11)
C18 C19 H19 126.2
C20 C19 H19 126.2
Co1 C19 H19 125.3
C2 C1 C6 121.31(17)
C2 C1 Cr1 70.97(11)
C6 C1 Cr1 70.64(10)
C2 C1 H1 119.3
C6 C1 H1 119.3
Cr1 C1 H1 132.1
C34 C33 C32 121.65(18)
C34 C33 H33 119.2
C32 C33 H33 119.2
C23 C24 C25 119.78(18)
C23 C24 Cr1 70.96(10)
C25 C24 Cr1 70.81(11)
C23 C24 H24 120.1
C25 C24 H24 120.1
Cr1 C24 H24 130.8
Si2 C29 H29A 109.5
Si2 C29 H29B 109.5
H29A C29 H29B 109.5
Si2 C29 H29C 109.5
H29A C29 H29C 109.5
H29B C29 H29C 109.5
C15 C16 C11 120.9(2)
C15 C16 H16 119.5
C11 C16 H16 119.5
C16 C11 C12 118.27(18)
C16 C11 C10 118.76(17)
C12 C11 C10 122.89(18)
C13 C12 C11 120.3(2)
C13 C12 H12 119.8
C11 C12 H12 119.8
C24 C23 C22 120.01(18)
C24 C23 Cr1 70.87(11)
C22 C23 Cr1 70.84(10)
C24 C23 H23 120.0
C22 C23 H23 120.0
Cr1 C23 H23 131.0
C16 C15 C14 119.8(2)
C16 C15 H15 120.1
C14 C15 H15 120.1
C17 C18 C19 108.26(18)
C17 C18 Co1 70.09(11)
C19 C18 Co1 69.02(11)
C17 C18 H18 125.9
C19 C18 H18 125.9
Co1 C18 H18 126.6
C10 C31 C32 133.06(16)
C10 C31 C30 90.47(14)
C32 C31 C30 136.46(17)
C10 C31 Co1 68.31(10)
C32 C31 Co1 121.68(13)
C30 C31 Co1 69.26(10)
C2 C3 C4 119.65(17)
C2 C3 Cr1 70.30(11)
C4 C3 Cr1 71.39(11)
C2 C3 H3 120.2
C4 C3 H3 120.2
Cr1 C3 H3 130.8
C13 C14 C15 119.97(19)
C13 C14 H14 120.0
C15 C14 H14 120.0
Si2 C28 H28A 109.5
Si2 C28 H28B 109.5
H28A C28 H28B 109.5
Si2 C28 H28C 109.5
H28A C28 H28C 109.5
H28B C28 H28C 109.5
C3 C2 C1 120.21(18)
C3 C2 Cr1 71.38(11)
C1 C2 Cr1 70.24(11)
C3 C2 H2 119.9
C1 C2 H2 119.9
Cr1 C2 H2 131.3
C20 C21 C17 108.02(18)
C20 C21 Co1 69.42(11)
C17 C21 Co1 70.95(11)
C20 C21 H21 126.0
C17 C21 H21 126.0
Co1 C21 H21 125.2
C23 C22 C27 121.36(17)
C23 C22 Cr1 70.78(11)
C27 C22 Cr1 70.19(10)
C23 C22 H22 119.3
C27 C22 H22 119.3
Cr1 C22 H22 133.0
C18 C17 C21 107.79(18)
C18 C17 Co1 70.05(11)
C21 C17 Co1 68.87(11)
C18 C17 H17 126.1
C21 C17 H17 126.1
Co1 C17 H17 126.5
C33 C34 C35 119.96(18)
C33 C34 H34 120.0
C35 C34 H34 120.0
C24 C25 C26 120.25(18)
C24 C25 Cr1 70.96(11)
C26 C25 Cr1 69.79(10)
C24 C25 H25 119.9
C26 C25 H25 119.9
Cr1 C25 H25 132.4
Si1 C8 H8A 109.5
Si1 C8 H8B 109.5
H8A C8 H8B 109.5
Si1 C8 H8C 109.5
H8A C8 H8C 109.5
H8B C8 H8C 109.5
C21 C20 C19 108.40(18)
C21 C20 Co1 70.25(11)
C19 C20 Co1 70.25(11)
C21 C20 H20 125.8
C19 C20 H20 125.8
Co1 C20 H20 125.3
C14 C13 C12 120.5(2)
C14 C13 H13 119.7
C12 C13 H13 119.7
C36 C37 C32 120.81(17)
C36 C37 H37 119.6
C32 C37 H37 119.6
C37 C36 C35 120.80(18)
C37 C36 H36 119.6
C35 C36 H36 119.6
C36 C35 C34 119.15(18)
C36 C35 H35 120.4
C34 C35 H35 120.4

loop_
_geom_bond_atom_site_label_1
_geom_bond_atom_site_label_2
_geom_bond_distance
Si1 C9 1.8689(19)
Si1 C8 1.8715(19)
Si1 C6 1.8749(19)
Si1 C7 1.886(2)
Co1 C31 1.9786(18)
Co1 C10 1.9793(19)
Co1 C30 2.0071(18)
Co1 C9 2.0099(18)
Co1 C20 2.0482(19)
Co1 C21 2.0592(19)
Co1 C19 2.062(2)
Co1 C18 2.086(2)
Co1 C17 2.0867(19)
Cr1 C1 2.1275(18)
Cr1 C26 2.1293(18)
Cr1 C6 2.1341(18)
Cr1 C2 2.1371(19)
Cr1 C5 2.1408(18)
Cr1 C27 2.1452(18)
Cr1 C3 2.1511(19)
Cr1 C25 2.1522(19)
Cr1 C24 2.1542(18)
Cr1 C23 2.1554(19)
Cr1 C22 2.1561(18)
Cr1 C4 2.1643(19)
Si2 C27 1.8652(19)
Si2 C28 1.870(2)
Si2 C29 1.877(2)
Si2 C30 1.8801(19)
C26 C25 1.418(3)
C26 C27 1.428(3)
C26 H26 0.9500
C30 C31 1.478(2)
C30 C9 1.496(2)
C6 C5 1.428(3)
C6 C1 1.430(3)
C27 C22 1.428(3)
C32 C33 1.400(3)
C32 C37 1.408(3)
C32 C31 1.469(3)
C10 C31 1.464(3)
C10 C9 1.469(3)
C10 C11 1.474(3)
C7 H7A 0.9800
C7 H7B 0.9801
C7 H7C 0.9800
C5 C4 1.415(3)
C5 H5 0.9500
C4 C3 1.414(3)
C4 H4 0.9500
C19 C18 1.423(3)
C19 C20 1.424(3)
C19 H19 0.9500
C1 C2 1.416(3)
C1 H1 0.9500
C33 C34 1.385(3)
C33 H33 0.9500
C24 C23 1.409(3)
C24 C25 1.410(3)
C24 H24 0.9500
C29 H29A 0.9800
C29 H29B 0.9800
C29 H29C 0.9800
C16 C15 1.389(3)
C16 C11 1.398(3)
C16 H16 0.9500
C11 C12 1.401(3)
C12 C13 1.393(3)
C12 H12 0.9500
C23 C22 1.417(3)
C23 H23 0.9500
C15 C14 1.390(3)
C15 H15 0.9500
C18 C17 1.422(3)
C18 H18 0.9500
C3 C2 1.408(3)
C3 H3 0.9500
C14 C13 1.374(3)
C14 H14 0.9500
C28 H28A 0.9800
C28 H28B 0.9800
C28 H28C 0.9800
C2 H2 0.9500
C21 C20 1.416(3)
C21 C17 1.424(3)
C21 H21 0.9500
C22 H22 0.9500
C17 H17 0.9500
C34 C35 1.397(3)
C34 H34 0.9500
C25 H25 0.9500
C8 H8A 0.9800
C8 H8B 0.9800
C8 H8C 0.9800
C20 H20 0.9500
C13 H13 0.9500
C37 C36 1.385(3)
C37 H37 0.9500
C36 C35 1.390(3)
C36 H36 0.9500
C35 H35 0.9500

loop_
_geom_torsion_atom_site_label_1
_geom_torsion_atom_site_label_2
_geom_torsion_atom_site_label_3
_geom_torsion_atom_site_label_4
_geom_torsion
C1 Cr1 C26 C25 -151.40(12)
C6 Cr1 C26 C25 178.89(12)
C2 Cr1 C26 C25 -113.66(12)
C27 Cr1 C26 C25 133.62(17)
C3 Cr1 C26 C25 -77.09(12)
C24 Cr1 C26 C25 28.29(11)
C23 Cr1 C26 C25 65.51(12)
C22 Cr1 C26 C25 102.85(13)
C4 Cr1 C26 C25 -51.19(17)
C1 Cr1 C26 C27 74.98(12)
C6 Cr1 C26 C27 45.27(16)
C2 Cr1 C26 C27 112.72(11)
C3 Cr1 C26 C27 149.29(11)
C25 Cr1 C26 C27 -133.62(17)
C24 Cr1 C26 C27 -105.33(12)
C23 Cr1 C26 C27 -68.11(11)
C22 Cr1 C26 C27 -30.77(10)
C4 Cr1 C26 C27 175.19(12)
C27 Si2 C30 C31 154.43(18)
C28 Si2 C30 C31 -82.5(2)
C29 Si2 C30 C31 39.1(2)
C27 Si2 C30 C9 -9.9(2)
C28 Si2 C30 C9 113.15(19)
C29 Si2 C30 C9 -125.21(19)
C27 Si2 C30 Co1 -108.94(12)
C28 Si2 C30 Co1 14.10(15)
C29 Si2 C30 Co1 135.73(12)
C10 Co1 C30 C31 -49.48(11)
C9 Co1 C30 C31 -98.69(14)
C20 Co1 C30 C31 47.53(19)
C19 Co1 C30 C31 93.17(12)
C18 Co1 C30 C31 139.64(11)
C17 Co1 C30 C31 -175.60(12)
C31 Co1 C30 C9 98.69(14)
C10 Co1 C30 C9 49.21(10)
C20 Co1 C30 C9 146.22(14)
C19 Co1 C30 C9 -168.14(10)
C18 Co1 C30 C9 -121.66(11)
C17 Co1 C30 C9 -76.90(15)
C31 Co1 C30 Si2 -129.83(18)
C10 Co1 C30 Si2 -179.31(15)
C9 Co1 C30 Si2 131.48(17)
C20 Co1 C30 Si2 -82.30(19)
C19 Co1 C30 Si2 -36.66(16)
C18 Co1 C30 Si2 9.82(16)
C17 Co1 C30 Si2 54.58(18)
C9 Si1 C6 C5 150.59(14)
C8 Si1 C6 C5 -89.41(16)
C7 Si1 C6 C5 26.88(17)
C9 Si1 C6 C1 -23.54(17)
C8 Si1 C6 C1 96.46(16)
C7 Si1 C6 C1 -147.25(15)
C9 Si1 C6 Cr1 63.00(13)
C8 Si1 C6 Cr1 -177.00(11)
C7 Si1 C6 Cr1 -60.71(14)
C1 Cr1 C6 C5 129.93(16)
C26 Cr1 C6 C5 178.27(12)
C2 Cr1 C6 C5 101.85(12)
C27 Cr1 C6 C5 -153.88(11)
C3 Cr1 C6 C5 64.80(11)
C24 Cr1 C6 C5 -51.86(17)
C23 Cr1 C6 C5 -78.83(12)
C22 Cr1 C6 C5 -115.59(11)
C4 Cr1 C6 C5 28.02(11)
C26 Cr1 C6 C1 48.34(15)
C2 Cr1 C6 C1 -28.08(11)
C5 Cr1 C6 C1 -129.93(16)
C27 Cr1 C6 C1 76.19(11)
C3 Cr1 C6 C1 -65.13(11)
C24 Cr1 C6 C1 178.21(12)
C23 Cr1 C6 C1 151.24(11)
C22 Cr1 C6 C1 114.48(11)
C4 Cr1 C6 C1 -101.91(12)
C1 Cr1 C6 Si1 -114.64(16)
C26 Cr1 C6 Si1 -66.30(16)
C2 Cr1 C6 Si1 -142.72(13)
C5 Cr1 C6 Si1 115.43(16)
C27 Cr1 C6 Si1 -38.45(13)
C3 Cr1 C6 Si1 -179.77(12)
C24 Cr1 C6 Si1 63.57(17)
C23 Cr1 C6 Si1 36.60(13)
C22 Cr1 C6 Si1 -0.16(12)
C4 Cr1 C6 Si1 143.45(13)
C25 C26 C27 C22 1.2(3)
Cr1 C26 C27 C22 54.53(14)
C25 C26 C27 Si2 177.78(14)
Cr1 C26 C27 Si2 -128.92(13)
C25 C26 C27 Cr1 -53.31(16)
C28 Si2 C27 C26 19.30(17)
C29 Si2 C27 C26 -96.99(16)
C30 Si2 C27 C26 144.26(14)
C28 Si2 C27 C22 -164.25(14)
C29 Si2 C27 C22 79.46(16)
C30 Si2 C27 C22 -39.29(17)
C28 Si2 C27 Cr1 -72.42(15)
C29 Si2 C27 Cr1 171.29(12)
C30 Si2 C27 Cr1 52.54(15)
C1 Cr1 C27 C26 -112.56(11)
C6 Cr1 C27 C26 -150.57(11)
C2 Cr1 C27 C26 -75.48(12)
C5 Cr1 C27 C26 -176.10(12)
C3 Cr1 C27 C26 -49.24(16)
C25 Cr1 C27 C26 28.70(11)
C24 Cr1 C27 C26 65.65(12)
C23 Cr1 C27 C26 102.55(12)
C22 Cr1 C27 C26 130.13(15)
C1 Cr1 C27 C22 117.31(11)
C26 Cr1 C27 C22 -130.13(15)
C6 Cr1 C27 C22 79.29(11)
C2 Cr1 C27 C22 154.39(11)
C5 Cr1 C27 C22 53.77(15)
C3 Cr1 C27 C22 -179.38(12)
C25 Cr1 C27 C22 -101.44(12)
C24 Cr1 C27 C22 -64.48(11)
C23 Cr1 C27 C22 -27.58(10)
C1 Cr1 C27 Si2 3.03(14)
C26 Cr1 C27 Si2 115.59(18)
C6 Cr1 C27 Si2 -34.99(15)
C2 Cr1 C27 Si2 40.11(15)
C5 Cr1 C27 Si2 -60.51(18)
C3 Cr1 C27 Si2 66.35(18)
C25 Cr1 C27 Si2 144.29(15)
C24 Cr1 C27 Si2 -178.76(14)
C23 Cr1 C27 Si2 -141.86(15)
C22 Cr1 C27 Si2 -114.28(17)
C30 Co1 C10 C31 49.60(10)
C9 Co1 C10 C31 99.45(13)
C20 Co1 C10 C31 -94.18(12)
C21 Co1 C10 C31 -137.72(11)
C19 Co1 C10 C31 -57.58(18)
C17 Co1 C10 C31 -177.04(11)
C31 Co1 C10 C9 -99.45(13)
C30 Co1 C10 C9 -49.85(10)
C20 Co1 C10 C9 166.36(10)
C21 Co1 C10 C9 122.83(11)
C19 Co1 C10 C9 -157.04(13)
C17 Co1 C10 C9 83.51(13)
C31 Co1 C10 C11 130.7(2)
C30 Co1 C10 C11 -179.7(2)
C9 Co1 C10 C11 -129.8(2)
C20 Co1 C10 C11 36.6(2)
C21 Co1 C10 C11 -7.0(2)
C19 Co1 C10 C11 73.2(2)
C17 Co1 C10 C11 -46.3(2)
C31 C10 C9 C30 -0.13(14)
C11 C10 C9 C30 -167.2(2)
Co1 C10 C9 C30 66.27(10)
C31 C10 C9 Si1 178.19(14)
C11 C10 C9 Si1 11.1(3)
Co1 C10 C9 Si1 -115.41(14)
C31 C10 C9 Co1 -66.40(10)
C11 C10 C9 Co1 126.6(2)
C31 C30 C9 C10 0.13(14)
Si2 C30 C9 C10 169.01(17)
Co1 C30 C9 C10 -65.58(10)
C31 C30 C9 Si1 -177.74(19)
Si2 C30 C9 Si1 -8.9(3)
Co1 C30 C9 Si1 116.6(2)
C31 C30 C9 Co1 65.71(10)
Si2 C30 C9 Co1 -125.41(18)
C8 Si1 C9 C10 35.18(19)
C6 Si1 C9 C10 156.79(16)
C7 Si1 C9 C10 -81.26(18)
C8 Si1 C9 C30 -147.6(2)
C6 Si1 C9 C30 -25.9(2)
C7 Si1 C9 C30 96.0(2)
C8 Si1 C9 Co1 -50.99(13)
C6 Si1 C9 Co1 70.62(12)
C7 Si1 C9 Co1 -167.42(10)
C31 Co1 C9 C10 49.48(10)
C30 Co1 C9 C10 99.22(13)
C20 Co1 C9 C10 -32.3(2)
C21 Co1 C9 C10 -80.18(13)
C19 Co1 C9 C10 135.1(3)
C18 Co1 C9 C10 -171.28(11)
C17 Co1 C9 C10 -126.18(11)
C31 Co1 C9 C30 -49.74(10)
C10 Co1 C9 C30 -99.22(13)
C20 Co1 C9 C30 -131.48(19)
C21 Co1 C9 C30 -179.41(11)
C19 Co1 C9 C30 35.9(3)
C18 Co1 C9 C30 89.49(13)
C17 Co1 C9 C30 134.59(11)
C31 Co1 C9 Si1 171.64(14)
C10 Co1 C9 Si1 122.16(15)
C30 Co1 C9 Si1 -138.62(16)
C20 Co1 C9 Si1 89.9(2)
C21 Co1 C9 Si1 41.97(15)
C19 Co1 C9 Si1 -102.8(3)
C18 Co1 C9 Si1 -49.13(15)
C17 Co1 C9 Si1 -4.03(14)
C1 C6 C5 C4 1.8(3)
Si1 C6 C5 C4 -172.58(14)
Cr1 C6 C5 C4 -52.46(16)
C1 C6 C5 Cr1 54.22(14)
Si1 C6 C5 Cr1 -120.12(13)
C1 Cr1 C5 C4 103.39(12)
C6 Cr1 C5 C4 134.52(17)
C2 Cr1 C5 C4 65.53(12)
C27 Cr1 C5 C4 175.46(12)
C3 Cr1 C5 C4 28.20(11)
C25 Cr1 C5 C4 -46.51(18)
C24 Cr1 C5 C4 -76.31(13)
C23 Cr1 C5 C4 -113.69(12)
C22 Cr1 C5 C4 -151.77(11)
C1 Cr1 C5 C6 -31.12(11)
C2 Cr1 C5 C6 -68.98(11)
C27 Cr1 C5 C6 40.94(16)
C3 Cr1 C5 C6 -106.31(12)
C25 Cr1 C5 C6 178.97(13)
C24 Cr1 C5 C6 149.18(11)
C23 Cr1 C5 C6 111.79(11)
C22 Cr1 C5 C6 73.72(12)
C4 Cr1 C5 C6 -134.52(17)
C6 C5 C4 C3 0.6(3)
Cr1 C5 C4 C3 -51.25(16)
C6 C5 C4 Cr1 51.80(15)
C1 Cr1 C4 C3 67.18(11)
C26 Cr1 C4 C3 -41.57(17)
C6 Cr1 C4 C3 105.82(12)
C2 Cr1 C4 C3 29.33(11)
C5 Cr1 C4 C3 134.28(16)
C25 Cr1 C4 C3 -73.34(12)
C24 Cr1 C4 C3 -111.03(12)
C23 Cr1 C4 C3 -148.72(11)
C22 Cr1 C4 C3 -179.44(12)
C1 Cr1 C4 C5 -67.10(11)
C26 Cr1 C4 C5 -175.84(12)
C6 Cr1 C4 C5 -28.45(11)
C2 Cr1 C4 C5 -104.95(12)
C3 Cr1 C4 C5 -134.28(16)
C25 Cr1 C4 C5 152.38(11)
C24 Cr1 C4 C5 114.70(12)
C23 Cr1 C4 C5 77.00(12)
C22 Cr1 C4 C5 46.28(16)
C31 Co1 C19 C18 146.76(12)
C10 Co1 C19 C18 -173.70(14)
C30 Co1 C19 C18 97.81(13)
C9 Co1 C19 C18 69.5(3)
C20 Co1 C19 C18 -118.22(17)
C21 Co1 C19 C18 -80.59(13)
C17 Co1 C19 C18 -37.03(12)
C31 Co1 C19 C20 -95.02(13)
C10 Co1 C19 C20 -55.49(19)
C30 Co1 C19 C20 -143.97(12)
C9 Co1 C19 C20 -172.3(2)
C21 Co1 C19 C20 37.62(12)
C18 Co1 C19 C20 118.22(17)
C17 Co1 C19 C20 81.18(13)
C5 C6 C1 C2 -2.7(3)
Si1 C6 C1 C2 171.67(14)
Cr1 C6 C1 C2 51.83(16)
C5 C6 C1 Cr1 -54.52(14)
Si1 C6 C1 Cr1 119.84(13)
C26 Cr1 C1 C2 76.53(12)
C6 Cr1 C1 C2 -134.73(16)
C5 Cr1 C1 C2 -103.75(12)
C27 Cr1 C1 C2 114.12(12)
C3 Cr1 C1 C2 -28.76(11)
C25 Cr1 C1 C2 49.17(17)
C23 Cr1 C1 C2 177.48(13)
C22 Cr1 C1 C2 150.55(11)
C4 Cr1 C1 C2 -66.20(12)
C26 Cr1 C1 C6 -148.74(11)
C2 Cr1 C1 C6 134.73(16)
C5 Cr1 C1 C6 30.97(10)
C27 Cr1 C1 C6 -111.16(11)
C3 Cr1 C1 C6 105.96(12)
C25 Cr1 C1 C6 -176.10(11)
C23 Cr1 C1 C6 -47.80(16)
C22 Cr1 C1 C6 -74.72(12)
C4 Cr1 C1 C6 68.53(11)
C37 C32 C33 C34 1.7(3)
C31 C32 C33 C34 -176.46(18)
C26 Cr1 C24 C23 103.97(13)
C6 Cr1 C24 C23 -43.26(17)
C2 Cr1 C24 C23 177.69(12)
C5 Cr1 C24 C23 -75.75(12)
C27 Cr1 C24 C23 66.32(12)
C3 Cr1 C24 C23 -151.58(11)
C25 Cr1 C24 C23 132.57(17)
C22 Cr1 C24 C23 29.10(11)
C4 Cr1 C24 C23 -113.47(12)
C26 Cr1 C24 C25 -28.60(11)
C6 Cr1 C24 C25 -175.84(12)
C2 Cr1 C24 C25 45.12(17)
C5 Cr1 C24 C25 151.68(11)
C27 Cr1 C24 C25 -66.26(11)
C3 Cr1 C24 C25 75.85(12)
C23 Cr1 C24 C25 -132.57(17)
C22 Cr1 C24 C25 -103.47(12)
C4 Cr1 C24 C25 113.96(12)
C15 C16 C11 C12 -1.7(3)
C15 C16 C11 C10 175.28(17)
C31 C10 C11 C16 -114.3(2)
C9 C10 C11 C16 47.3(3)
Co1 C10 C11 C16 146.86(16)
C31 C10 C11 C12 62.5(3)
C9 C10 C11 C12 -135.8(2)
Co1 C10 C11 C12 -36.3(3)
C16 C11 C12 C13 2.6(3)
C10 C11 C12 C13 -174.29(18)
C25 C24 C23 C22 0.2(3)
Cr1 C24 C23 C22 -53.02(15)
C25 C24 C23 Cr1 53.26(16)
C1 Cr1 C23 C24 -176.05(13)
C26 Cr1 C23 C24 -66.77(12)
C6 Cr1 C23 C24 153.84(11)
C5 Cr1 C23 C24 115.07(12)
C27 Cr1 C23 C24 -105.07(12)
C3 Cr1 C23 C24 46.01(17)
C25 Cr1 C23 C24 -29.23(11)
C22 Cr1 C23 C24 -132.92(17)
C4 Cr1 C23 C24 77.26(13)
C1 Cr1 C23 C22 -43.13(17)
C26 Cr1 C23 C22 66.15(11)
C6 Cr1 C23 C22 -73.24(12)
C5 Cr1 C23 C22 -112.01(11)
C27 Cr1 C23 C22 27.85(11)
C3 Cr1 C23 C22 178.93(12)
C25 Cr1 C23 C22 103.70(12)
C24 Cr1 C23 C22 132.92(17)
C4 Cr1 C23 C22 -149.82(11)
C11 C16 C15 C14 -0.9(3)
C20 C19 C18 C17 -0.5(2)
Co1 C19 C18 C17 59.30(13)
C20 C19 C18 Co1 -59.76(13)
C31 Co1 C18 C17 -177.23(13)
C30 Co1 C18 C17 133.94(12)
C9 Co1 C18 C17 82.23(14)
C20 Co1 C18 C17 -81.40(13)
C21 Co1 C18 C17 -37.57(12)
C19 Co1 C18 C17 -119.72(17)
C31 Co1 C18 C19 -57.51(18)
C30 Co1 C18 C19 -106.34(12)
C9 Co1 C18 C19 -158.04(11)
C20 Co1 C18 C19 38.32(12)
C21 Co1 C18 C19 82.16(13)
C17 Co1 C18 C19 119.72(17)
C9 C10 C31 C32 -178.8(2)
C11 C10 C31 C32 -12.1(4)
Co1 C10 C31 C32 113.7(2)
C9 C10 C31 C30 0.13(14)
C11 C10 C31 C30 166.8(2)
Co1 C10 C31 C30 -67.40(10)
C9 C10 C31 Co1 67.53(10)
C11 C10 C31 Co1 -125.8(2)
C33 C32 C31 C10 9.3(3)
C37 C32 C31 C10 -168.79(19)
C33 C32 C31 C30 -169.1(2)
C37 C32 C31 C30 12.8(3)
C33 C32 C31 Co1 98.29(19)
C37 C32 C31 Co1 -79.8(2)
C9 C30 C31 C10 -0.13(14)
Si2 C30 C31 C10 -169.14(17)
Co1 C30 C31 C10 66.53(10)
C9 C30 C31 C32 178.7(2)
Si2 C30 C31 C32 9.7(3)
Co1 C30 C31 C32 -114.6(2)
C9 C30 C31 Co1 -66.66(9)
Si2 C30 C31 Co1 124.33(18)
C30 Co1 C31 C10 -99.21(14)
C9 Co1 C31 C10 -49.21(10)
C20 Co1 C31 C10 105.85(12)
C21 Co1 C31 C10 66.92(15)
C19 Co1 C31 C10 149.89(11)
C18 Co1 C31 C10 -173.50(13)
C10 Co1 C31 C32 -128.17(19)
C30 Co1 C31 C32 132.6(2)
C9 Co1 C31 C32 -177.38(17)
C20 Co1 C31 C32 -22.32(17)
C21 Co1 C31 C32 -61.24(19)
C19 Co1 C31 C32 21.73(17)
C18 Co1 C31 C32 58.3(2)
C10 Co1 C31 C30 99.21(14)
C9 Co1 C31 C30 50.00(10)
C20 Co1 C31 C30 -154.94(11)
C21 Co1 C31 C30 166.13(12)
C19 Co1 C31 C30 -110.90(11)
C18 Co1 C31 C30 -74.29(16)
C5 C4 C3 C2 -2.0(3)
Cr1 C4 C3 C2 -53.06(16)
C5 C4 C3 Cr1 51.04(15)
C1 Cr1 C3 C2 29.08(11)
C26 Cr1 C3 C2 -73.02(12)
C6 Cr1 C3 C2 66.76(12)
C5 Cr1 C3 C2 104.17(12)
C27 Cr1 C3 C2 -42.54(16)
C25 Cr1 C3 C2 -110.95(12)
C24 Cr1 C3 C2 -148.22(11)
C23 Cr1 C3 C2 -176.56(13)
C4 Cr1 C3 C2 132.46(17)
C1 Cr1 C3 C4 -103.37(12)
C26 Cr1 C3 C4 154.53(11)
C6 Cr1 C3 C4 -65.70(11)
C2 Cr1 C3 C4 -132.46(17)
C5 Cr1 C3 C4 -28.29(11)
C27 Cr1 C3 C4 -175.00(11)
C25 Cr1 C3 C4 116.59(12)
C24 Cr1 C3 C4 79.33(12)
C23 Cr1 C3 C4 50.98(16)
C16 C15 C14 C13 2.7(3)
C4 C3 C2 C1 1.1(3)
Cr1 C3 C2 C1 -52.47(16)
C4 C3 C2 Cr1 53.57(16)
C6 C1 C2 C3 1.3(3)
Cr1 C1 C2 C3 52.99(16)
C6 C1 C2 Cr1 -51.68(15)
C1 Cr1 C2 C3 -133.26(17)
C26 Cr1 C2 C3 115.38(12)
C6 Cr1 C2 C3 -104.90(12)
C5 Cr1 C2 C3 -66.48(12)
C27 Cr1 C2 C3 153.13(11)
C25 Cr1 C2 C3 78.12(12)
C24 Cr1 C2 C3 50.50(17)
C22 Cr1 C2 C3 178.94(12)
C4 Cr1 C2 C3 -29.27(11)
C26 Cr1 C2 C1 -111.36(12)
C6 Cr1 C2 C1 28.36(11)
C5 Cr1 C2 C1 66.78(11)
C27 Cr1 C2 C1 -73.61(12)
C3 Cr1 C2 C1 133.26(17)
C25 Cr1 C2 C1 -148.61(11)
C24 Cr1 C2 C1 -176.24(12)
C22 Cr1 C2 C1 -47.80(17)
C4 Cr1 C2 C1 104.00(12)
C31 Co1 C21 C20 64.72(17)
C10 Co1 C21 C20 107.03(13)
C9 Co1 C21 C20 152.93(12)
C19 Co1 C21 C20 -37.82(13)
C18 Co1 C21 C20 -81.35(13)
C17 Co1 C21 C20 -118.63(18)
C31 Co1 C21 C17 -176.64(12)
C10 Co1 C21 C17 -134.33(12)
C9 Co1 C21 C17 -88.44(14)
C20 Co1 C21 C17 118.63(18)
C19 Co1 C21 C17 80.82(13)
C18 Co1 C21 C17 37.28(12)
C24 C23 C22 C27 2.3(3)
Cr1 C23 C22 C27 -50.75(15)
C24 C23 C22 Cr1 53.03(15)
C26 C27 C22 C23 -3.0(3)
Si2 C27 C22 C23 -179.58(14)
Cr1 C27 C22 C23 51.01(15)
C26 C27 C22 Cr1 -53.98(14)
Si2 C27 C22 Cr1 129.41(13)
C1 Cr1 C22 C23 153.75(11)
C26 Cr1 C22 C23 -104.41(12)
C6 Cr1 C22 C23 115.88(12)
C2 Cr1 C22 C23 -176.57(13)
C5 Cr1 C22 C23 78.42(12)
C27 Cr1 C22 C23 -135.35(16)
C25 Cr1 C22 C23 -66.40(12)
C24 Cr1 C22 C23 -28.95(11)
C4 Cr1 C22 C23 49.70(16)
C1 Cr1 C22 C27 -70.90(12)
C26 Cr1 C22 C27 30.94(10)
C6 Cr1 C22 C27 -108.77(11)
C2 Cr1 C22 C27 -41.23(16)
C5 Cr1 C22 C27 -146.23(10)
C25 Cr1 C22 C27 68.94(11)
C24 Cr1 C22 C27 106.40(12)
C23 Cr1 C22 C27 135.35(16)
C4 Cr1 C22 C27 -174.96(11)
C19 C18 C17 C21 0.1(2)
Co1 C18 C17 C21 58.73(13)
C19 C18 C17 Co1 -58.63(14)
C20 C21 C17 C18 0.3(2)
Co1 C21 C17 C18 -59.46(13)
C20 C21 C17 Co1 59.77(13)
C10 Co1 C17 C18 -173.41(12)
C30 Co1 C17 C18 -75.38(16)
C9 Co1 C17 C18 -124.05(12)
C20 Co1 C17 C18 81.32(13)
C21 Co1 C17 C18 119.25(17)
C19 Co1 C17 C18 37.28(12)
C10 Co1 C17 C21 67.33(16)
C30 Co1 C17 C21 165.37(12)
C9 Co1 C17 C21 116.69(12)
C20 Co1 C17 C21 -37.93(12)
C19 Co1 C17 C21 -81.97(13)
C18 Co1 C17 C21 -119.25(17)
C32 C33 C34 C35 -1.1(3)
C23 C24 C25 C26 -2.0(3)
Cr1 C24 C25 C26 51.36(16)
C23 C24 C25 Cr1 -53.33(16)
C27 C26 C25 C24 1.2(3)
Cr1 C26 C25 C24 -51.89(16)
C27 C26 C25 Cr1 53.11(15)
C1 Cr1 C25 C24 178.53(12)
C26 Cr1 C25 C24 134.03(17)
C2 Cr1 C25 C24 -151.39(11)
C5 Cr1 C25 C24 -47.74(18)
C27 Cr1 C25 C24 105.10(12)
C3 Cr1 C25 C24 -113.63(12)
C23 Cr1 C25 C24 29.18(11)
C22 Cr1 C25 C24 66.74(12)
C4 Cr1 C25 C24 -76.87(13)
C1 Cr1 C25 C26 44.50(17)
C2 Cr1 C25 C26 74.58(12)
C5 Cr1 C25 C26 178.23(12)
C27 Cr1 C25 C26 -28.93(11)
C3 Cr1 C25 C26 112.35(12)
C24 Cr1 C25 C26 -134.03(17)
C23 Cr1 C25 C26 -104.85(12)
C22 Cr1 C25 C26 -67.28(12)
C4 Cr1 C25 C26 149.10(11)
C17 C21 C20 C19 -0.6(2)
Co1 C21 C20 C19 60.14(14)
C17 C21 C20 Co1 -60.74(13)
C18 C19 C20 C21 0.7(2)
Co1 C19 C20 C21 -60.15(14)
C18 C19 C20 Co1 60.80(13)
C31 Co1 C20 C21 -138.16(12)
C10 Co1 C20 C21 -90.76(13)
C30 Co1 C20 C21 -171.22(14)
C9 Co1 C20 C21 -66.8(2)
C19 Co1 C20 C21 119.03(18)
C18 Co1 C20 C21 81.09(13)
C17 Co1 C20 C21 37.79(12)
C31 Co1 C20 C19 102.81(13)
C10 Co1 C20 C19 150.21(12)
C30 Co1 C20 C19 69.75(19)
C9 Co1 C20 C19 174.21(17)
C21 Co1 C20 C19 -119.03(18)
C18 Co1 C20 C19 -37.94(12)
C17 Co1 C20 C19 -81.24(13)
C15 C14 C13 C12 -1.8(3)
C11 C12 C13 C14 -0.8(3)
C33 C32 C37 C36 -0.6(3)
C31 C32 C37 C36 177.53(17)
C32 C37 C36 C35 -1.1(3)
C37 C36 C35 C34 1.8(3)
C33 C34 C35 C36 -0.7(3)
